data_1516353
loop_
_publ_author_name
'Dey, Biswajit'
'Choudhury, Somnath Ray'
'Gamez, Patrick'
'Vargiu, Attilio Vittorio'
'Robertazzi, Arturo'
'Chen, Chih-Yuan'
'Lee, Hon Man'
'Jana, Atish Dipankar'
'Mukhopadhyay, Subrata'

_publ_section_title
;
 Water-chloride and water-bromide hydrogen-bonded networks: influence of
 the nature of the halide ions on the stability of the supramolecular
 assemblies.
;
_journal_issue 30
_journal_name_full 'The journal of physical chemistry. A'
_journal_page_first 8626
_journal_page_last 8634
_journal_paper_doi 10.1021/jp9005422
_journal_volume 113
_journal_year 2009
_chemical_formula_moiety 'C22 H19 N3, 4(H2 O), 2(Br)'
_chemical_formula_sum 'C22 H27 Br2 N3 O4'
_chemical_formula_weight 557.29
_space_group_IT_number 15
_symmetry_cell_setting monoclinic
_symmetry_Int_Tables_number 15
_symmetry_space_group_name_Hall '-C 2yc'
_symmetry_space_group_name_H-M 'C 1 2/c 1'
_atom_sites_solution_hydrogens geom
_atom_sites_solution_primary direct
_atom_sites_solution_secondary difmap
_audit_creation_method SHELXL-97
_cell_angle_alpha 90.00
_cell_angle_beta 124.153(3)
_cell_angle_gamma 90.00
_cell_formula_units_Z 8
_cell_length_a 28.4117(8)
_cell_length_b 7.9256(2)
_cell_length_c 24.8399(7)
_cell_measurement_temperature 150(2)
_cell_volume 4628.8(3)
_computing_cell_refinement 'SAINT v6.280a (Bruker, 2004)'
_computing_data_collection 'APEX2 v1.0-22 (Bruker, 2004)'
_computing_data_reduction 'SAINT v6.280a (Bruker, 2004)'
_computing_molecular_graphics 'SHELXTL 5.1'
_computing_publication_material 'SHELXTL 5.1'
_computing_structure_refinement 'SHELXTL 5.1'
_computing_structure_solution 'SHELXTL 5.1 (Sheldrick, 1998)'
_diffrn_ambient_temperature 150(2)
_diffrn_measured_fraction_theta_full 0.998
_diffrn_measured_fraction_theta_max 0.998
_diffrn_measurement_device_type 'Bruker SMART APEX II'
_diffrn_measurement_method \w
_diffrn_radiation_monochromator graphite
_diffrn_radiation_probe x-ray
_diffrn_radiation_type MoK\a
_diffrn_radiation_wavelength 0.71073
_diffrn_reflns_av_R_equivalents 0.0332
_diffrn_reflns_av_sigmaI/netI 0.0244
_diffrn_reflns_limit_h_max 38
_diffrn_reflns_limit_h_min -38
_diffrn_reflns_limit_k_max 10
_diffrn_reflns_limit_k_min -10
_diffrn_reflns_limit_l_max 33
_diffrn_reflns_limit_l_min -33
_diffrn_reflns_number 31346
_diffrn_reflns_theta_full 28.61
_diffrn_reflns_theta_max 28.61
_diffrn_reflns_theta_min 1.73
_diffrn_source 'fine-focus sealed tube'
_diffrn_standards_decay_% 0
_diffrn_standards_interval_count 0
_diffrn_standards_interval_time 0
_diffrn_standards_number 0
_exptl_absorpt_coefficient_mu 3.536
_exptl_absorpt_correction_T_max 0.5655
_exptl_absorpt_correction_T_min 0.4168
_exptl_absorpt_correction_type multi-scan
_exptl_absorpt_process_details 'SADABS 2.10 (Sheldrick, 2003)'
_exptl_crystal_density_diffrn 1.599
_exptl_crystal_density_method 'not measured'
_exptl_crystal_F_000 2256
_exptl_crystal_size_max 0.30
_exptl_crystal_size_mid 0.23
_exptl_crystal_size_min 0.16
_refine_diff_density_max 0.426
_refine_diff_density_min -0.326
_refine_diff_density_rms 0.064
_refine_ls_extinction_method none
_refine_ls_goodness_of_fit_ref 1.022
_refine_ls_hydrogen_treatment mixed
_refine_ls_matrix_type full
_refine_ls_number_parameters 309
_refine_ls_number_reflns 5922
_refine_ls_number_restraints 0
_refine_ls_restrained_S_all 1.022
_refine_ls_R_factor_all 0.0338
_refine_ls_R_factor_gt 0.0234
_refine_ls_shift/su_max 0.001
_refine_ls_shift/su_mean 0.000
_refine_ls_structure_factor_coef Fsqd
_refine_ls_weighting_details 'calc w=1/[\s^2^(Fo^2^)+(0.0302P)^2^+3.1201P] where P=(Fo^2^+2Fc^2^)/3'
_refine_ls_weighting_scheme calc
_refine_ls_wR_factor_gt 0.0565
_refine_ls_wR_factor_ref 0.0594
_reflns_number_gt 4904
_reflns_number_total 5922
_reflns_threshold_expression I>2\s
_cod_data_source_file jp9005422_si_002.cif
_cod_data_source_block h11
_cod_original_sg_symbol_H-M 'C 2/c'
_cod_database_code 1516353

loop_
_symmetry_equiv_pos_as_xyz
'x, y, z'
'-x, y, -z+1/2'
'x+1/2, y+1/2, z'
'-x+1/2, y+1/2, -z+1/2'
'-x, -y, -z'
'x, -y, z-1/2'
'-x+1/2, -y+1/2, -z'
'x+1/2, -y+1/2, z-1/2'

loop_
_atom_site_label
_atom_site_type_symbol
_atom_site_fract_x
_atom_site_fract_y
_atom_site_fract_z
_atom_site_U_iso_or_equiv
_atom_site_adp_type
_atom_site_occupancy
_atom_site_symmetry_multiplicity
_atom_site_calc_flag
_atom_site_refinement_flags
Br1 Br 0.335492(8) 0.18782(2) 0.210695(8) 0.02413(5) Uani 1 1 d .
Br2 Br 0.093135(7) -0.00527(2) 0.593372(9) 0.02377(5) Uani 1 1 d .
C14 C 0.46363(7) 0.6819(2) 0.56540(9) 0.0242(4) Uani 1 1 d .
H14 H 0.4851 0.6646 0.5473 0.029 Uiso 1 1 calc R
C15 C 0.48698(8) 0.7680(2) 0.62310(9) 0.0252(4) Uani 1 1 d .
H15 H 0.5249 0.8087 0.6457 0.030 Uiso 1 1 calc R
C16 C 0.45443(8) 0.7942(2) 0.64762(9) 0.0247(4) Uani 1 1 d .
H16 H 0.4697 0.8555 0.6869 0.030 Uiso 1 1 calc R
C17 C 0.39920(7) 0.7309(2) 0.61479(8) 0.0206(3) Uani 1 1 d .
H17 H 0.3767 0.7490 0.6316 0.025 Uiso 1 1 calc R
C13 C 0.37737(7) 0.6417(2) 0.55777(8) 0.0167(3) Uani 1 1 d .
C11 C 0.32030(7) 0.5626(2) 0.51938(8) 0.0163(3) Uani 1 1 d .
C12 C 0.28404(7) 0.5684(2) 0.54029(8) 0.0174(3) Uani 1 1 d .
H12 H 0.2958 0.6226 0.5801 0.021 Uiso 1 1 calc R
C8 C 0.22995(7) 0.4936(2) 0.50225(8) 0.0164(3) Uani 1 1 d .
C5 C 0.19008(7) 0.4963(2) 0.52302(8) 0.0165(3) Uani 1 1 d .
C6 C 0.20295(7) 0.5865(2) 0.57798(8) 0.0194(3) Uani 1 1 d .
H6 H 0.2374 0.6487 0.6022 0.023 Uiso 1 1 calc R
C7 C 0.16582(7) 0.5862(2) 0.59766(8) 0.0220(4) Uani 1 1 d .
H7 H 0.1753 0.6491 0.6350 0.026 Uiso 1 1 calc R
C2 C 0.11512(7) 0.4959(2) 0.56382(9) 0.0204(3) Uani 1 1 d .
C3 C 0.10217(7) 0.4071(2) 0.50897(9) 0.0225(4) Uani 1 1 d .
H3 H 0.0676 0.3454 0.4849 0.027 Uiso 1 1 calc R
C4 C 0.13880(7) 0.4066(2) 0.48862(8) 0.0205(3) Uani 1 1 d .
H4 H 0.1289 0.3447 0.4509 0.025 Uiso 1 1 calc R
C9 C 0.21621(7) 0.4151(2) 0.44481(8) 0.0173(3) Uani 1 1 d .
H9 H 0.1800 0.3640 0.4170 0.021 Uiso 1 1 calc R
C10 C 0.25575(7) 0.4118(2) 0.42844(8) 0.0162(3) Uani 1 1 d .
C18 C 0.24367(7) 0.3235(2) 0.36933(8) 0.0171(3) Uani 1 1 d .
C19 C 0.19483(7) 0.2333(2) 0.32605(8) 0.0210(3) Uani 1 1 d .
H19 H 0.1655 0.2222 0.3333 0.025 Uiso 1 1 calc R
C20 C 0.18896(8) 0.1590(2) 0.27176(8) 0.0235(4) Uani 1 1 d .
H20 H 0.1554 0.0978 0.2416 0.028 Uiso 1 1 calc R
C21 C 0.23208(8) 0.1744(2) 0.26171(8) 0.0241(4) Uani 1 1 d .
H21 H 0.2282 0.1252 0.2245 0.029 Uiso 1 1 calc R
C22 C 0.28048(8) 0.2618(2) 0.30624(8) 0.0220(4) Uani 1 1 d .
H22 H 0.3108 0.2718 0.3007 0.026 Uiso 1 1 calc R
C1 C 0.07605(9) 0.4943(3) 0.58673(10) 0.0309(4) Uani 1 1 d .
H1a H 0.0986 0.4838 0.6342 0.046 Uiso 1 1 calc R
H1c H 0.0499 0.3985 0.5671 0.046 Uiso 1 1 calc R
H1b H 0.0542 0.5996 0.5738 0.046 Uiso 1 1 calc R
N2 N 0.41045(6) 0.62280(19) 0.53492(7) 0.0198(3) Uani 1 1 d .
N1 N 0.30703(6) 0.48481(17) 0.46450(7) 0.0169(3) Uani 1 1 d .
N3 N 0.28451(6) 0.33278(18) 0.35763(7) 0.0184(3) Uani 1 1 d .
O1W O 0.07946(7) 0.2086(2) 0.34241(7) 0.0323(3) Uani 1 1 d .
O2W O 0.51554(6) 0.31584(19) 0.64546(8) 0.0354(3) Uani 1 1 d .
O3W O 0.55669(7) 0.0691(2) 0.73996(9) 0.0382(4) Uani 1 1 d .
O4W O 0.06718(7) 0.97152(19) 0.25548(8) 0.0423(4) Uani 1 1 d .
H2n H 0.3971(9) 0.574(3) 0.4993(11) 0.028(6) Uiso 1 1 d .
H3n H 0.3145(9) 0.385(3) 0.3841(11) 0.032(6) Uiso 1 1 d .
H1W1 H 0.0551(12) 0.206(3) 0.3465(13) 0.048(8) Uiso 1 1 d .
H2W1 H 0.0757(12) 0.133(4) 0.3195(15) 0.067(10) Uiso 1 1 d .
H1W2 H 0.5286(11) 0.348(3) 0.6277(13) 0.049(8) Uiso 1 1 d .
H1W3 H 0.5638(11) 0.121(4) 0.7677(13) 0.049(9) Uiso 1 1 d .
H2W3 H 0.5852(13) 0.010(3) 0.7542(14) 0.052(8) Uiso 1 1 d .
H2W2 H 0.5319 0.2210 0.6719 0.050 Uiso 1 1 d .
H1W4 H 0.0927 0.8955 0.2602 0.050 Uiso 1 1 d .
H2W4 H 0.0538 1.0264 0.2216 0.050 Uiso 1 1 d .

loop_
_atom_site_aniso_label
_atom_site_aniso_U_11
_atom_site_aniso_U_22
_atom_site_aniso_U_33
_atom_site_aniso_U_23
_atom_site_aniso_U_13
_atom_site_aniso_U_12
Br1 0.02683(10) 0.02582(9) 0.02487(9) -0.00082(7) 0.01765(8) 0.00079(7)
Br2 0.02242(9) 0.02898(10) 0.02595(9) -0.00276(7) 0.01727(8) -0.00260(7)
C14 0.0195(8) 0.0307(10) 0.0264(9) 0.0012(7) 0.0153(8) -0.0015(7)
C15 0.0175(9) 0.0322(10) 0.0235(9) 0.0017(7) 0.0101(8) -0.0060(7)
C16 0.0238(9) 0.0293(10) 0.0186(8) -0.0016(7) 0.0104(7) -0.0052(7)
C17 0.0208(9) 0.0252(9) 0.0191(8) -0.0009(7) 0.0131(7) -0.0013(7)
C13 0.0166(8) 0.0177(8) 0.0177(8) 0.0028(6) 0.0108(7) 0.0014(6)
C11 0.0162(8) 0.0166(7) 0.0160(8) 0.0020(6) 0.0089(7) 0.0006(6)
C12 0.0177(8) 0.0185(8) 0.0172(8) -0.0010(6) 0.0104(7) 0.0000(6)
C8 0.0178(8) 0.0155(7) 0.0174(8) 0.0025(6) 0.0107(7) 0.0021(6)
C5 0.0158(8) 0.0174(8) 0.0176(8) 0.0029(6) 0.0101(7) 0.0025(6)
C6 0.0177(8) 0.0210(8) 0.0213(8) -0.0013(7) 0.0120(7) -0.0018(7)
C7 0.0253(9) 0.0229(9) 0.0221(9) -0.0017(7) 0.0159(8) 0.0013(7)
C2 0.0208(8) 0.0201(8) 0.0248(8) 0.0042(7) 0.0156(7) 0.0037(7)
C3 0.0172(8) 0.0262(9) 0.0258(9) -0.0005(7) 0.0130(7) -0.0032(7)
C4 0.0186(8) 0.0252(9) 0.0182(8) -0.0024(7) 0.0105(7) -0.0025(7)
C9 0.0170(8) 0.0181(8) 0.0169(8) 0.0005(6) 0.0095(7) -0.0002(6)
C10 0.0167(8) 0.0165(8) 0.0163(8) 0.0020(6) 0.0099(7) 0.0021(6)
C18 0.0171(8) 0.0177(8) 0.0174(8) 0.0032(6) 0.0102(7) 0.0034(6)
C19 0.0188(8) 0.0223(9) 0.0211(8) -0.0002(7) 0.0108(7) 0.0004(7)
C20 0.0226(9) 0.0225(9) 0.0194(8) -0.0022(7) 0.0081(7) -0.0018(7)
C21 0.0313(10) 0.0230(9) 0.0184(8) -0.0007(7) 0.0143(8) 0.0016(7)
C22 0.0268(9) 0.0230(9) 0.0229(9) 0.0005(7) 0.0180(8) 0.0023(7)
C1 0.0297(10) 0.0363(11) 0.0390(11) -0.0039(9) 0.0267(9) -0.0038(8)
N2 0.0183(7) 0.0239(7) 0.0188(7) -0.0029(6) 0.0114(6) -0.0017(6)
N1 0.0167(7) 0.0185(7) 0.0167(7) 0.0005(5) 0.0100(6) 0.0003(5)
N3 0.0183(7) 0.0201(7) 0.0187(7) -0.0013(6) 0.0115(6) -0.0018(6)
O1W 0.0282(8) 0.0391(9) 0.0330(8) -0.0069(7) 0.0192(7) -0.0052(6)
O2W 0.0389(9) 0.0378(9) 0.0415(9) 0.0030(7) 0.0298(8) 0.0001(7)
O3W 0.0290(8) 0.0315(8) 0.0463(10) -0.0064(8) 0.0164(8) 0.0015(7)
O4W 0.0522(10) 0.0385(9) 0.0400(9) 0.0093(7) 0.0282(8) 0.0176(7)

loop_
_atom_type_symbol
_atom_type_description
_atom_type_scat_dispersion_real
_atom_type_scat_dispersion_imag
_atom_type_scat_source
C C 0.0033 0.0016 'International Tables Vol C Tables 4.2.6.8 and 6.1.1.4'
H H 0.0000 0.0000 'International Tables Vol C Tables 4.2.6.8 and 6.1.1.4'
N N 0.0061 0.0033 'International Tables Vol C Tables 4.2.6.8 and 6.1.1.4'
O O 0.0106 0.0060 'International Tables Vol C Tables 4.2.6.8 and 6.1.1.4'
Br Br -0.2901 2.4595 'International Tables Vol C Tables 4.2.6.8 and 6.1.1.4'

loop_
_geom_angle_atom_site_label_1
_geom_angle_atom_site_label_2
_geom_angle_atom_site_label_3
_geom_angle
N2 C14 C15 119.61(16)
N2 C14 H14 120.2
C15 C14 H14 120.2
C14 C15 C16 118.96(16)
C14 C15 H15 120.5
C16 C15 H15 120.5
C15 C16 C17 120.08(17)
C15 C16 H16 120.0
C17 C16 H16 120.0
C13 C17 C16 119.66(16)
C13 C17 H17 120.2
C16 C17 H17 120.2
N2 C13 C17 118.02(15)
N2 C13 C11 116.78(14)
C17 C13 C11 125.20(14)
N1 C11 C12 123.33(15)
N1 C11 C13 115.46(13)
C12 C11 C13 121.20(14)
C11 C12 C8 119.65(15)
C11 C12 H12 120.2
C8 C12 H12 120.2
C9 C8 C12 116.60(14)
C9 C8 C5 122.07(15)
C12 C8 C5 121.33(14)
C6 C5 C4 117.92(14)
C6 C5 C8 120.98(15)
C4 C5 C8 121.09(14)
C7 C6 C5 120.63(16)
C7 C6 H6 119.7
C5 C6 H6 119.7
C6 C7 C2 121.42(16)
C6 C7 H7 119.3
C2 C7 H7 119.3
C3 C2 C7 117.93(15)
C3 C2 C1 121.46(16)
C7 C2 C1 120.60(16)
C2 C3 C4 121.26(16)
C2 C3 H3 119.4
C4 C3 H3 119.4
C3 C4 C5 120.83(16)
C3 C4 H4 119.6
C5 C4 H4 119.6
C10 C9 C8 119.85(15)
C10 C9 H9 120.1
C8 C9 H9 120.1
N1 C10 C9 123.34(15)
N1 C10 C18 115.23(13)
C9 C10 C18 121.43(15)
N3 C18 C19 118.03(15)
N3 C18 C10 116.06(14)
C19 C18 C10 125.92(14)
C18 C19 C20 119.54(16)
C18 C19 H19 120.2
C20 C19 H19 120.2
C21 C20 C19 119.97(16)
C21 C20 H20 120.0
C19 C20 H20 120.0
C22 C21 C20 119.06(16)
C22 C21 H21 120.5
C20 C21 H21 120.5
N3 C22 C21 119.37(16)
N3 C22 H22 120.3
C21 C22 H22 120.3
C2 C1 H1a 109.5
C2 C1 H1c 109.5
H1a C1 H1c 109.5
C2 C1 H1b 109.5
H1a C1 H1b 109.5
H1c C1 H1b 109.5
C14 N2 C13 123.64(15)
C14 N2 H2n 117.3(14)
C13 N2 H2n 119.0(14)
C10 N1 C11 117.20(13)
C22 N3 C18 124.01(16)
C22 N3 H3n 117.5(15)
C18 N3 H3n 118.5(15)
H1W1 O1W H2W1 108(3)
H1W2 O2W H2W2 117.7
H1W3 O3W H2W3 103(3)
H1W4 O4W H2W4 111.2

loop_
_geom_bond_atom_site_label_1
_geom_bond_atom_site_label_2
_geom_bond_distance
C14 N2 1.339(2)
C14 C15 1.375(3)
C14 H14 0.9500
C15 C16 1.379(2)
C15 H15 0.9500
C16 C17 1.394(2)
C16 H16 0.9500
C17 C13 1.380(2)
C17 H17 0.9500
C13 N2 1.352(2)
C13 C11 1.481(2)
C11 N1 1.343(2)
C11 C12 1.391(2)
C12 C8 1.405(2)
C12 H12 0.9500
C8 C9 1.396(2)
C8 C5 1.485(2)
C5 C6 1.396(2)
C5 C4 1.400(2)
C6 C7 1.390(2)
C6 H6 0.9500
C7 C2 1.391(2)
C7 H7 0.9500
C2 C3 1.387(2)
C2 C1 1.505(2)
C3 C4 1.389(2)
C3 H3 0.9500
C4 H4 0.9500
C9 C10 1.393(2)
C9 H9 0.9500
C10 N1 1.340(2)
C10 C18 1.483(2)
C18 N3 1.347(2)
C18 C19 1.384(2)
C19 C20 1.393(2)
C19 H19 0.9500
C20 C21 1.386(3)
C20 H20 0.9500
C21 C22 1.374(3)
C21 H21 0.9500
C22 N3 1.340(2)
C22 H22 0.9500
C1 H1a 0.9800
C1 H1c 0.9800
C1 H1b 0.9800
N2 H2n 0.84(2)
N3 H3n 0.84(2)
O1W H1W1 0.76(3)
O1W H2W1 0.79(3)
O2W H1W2 0.76(3)
O2W H2W2 0.9326
O3W H1W3 0.73(3)
O3W H2W3 0.83(3)
O4W H1W4 0.8984
O4W H2W4 0.8262
